data_7221768
loop_
_publ_author_name
'Gedu, Satyanarayana'
'Bokka, Venkat Ramulu'

_publ_section_title
;
 Superacid Mediated Intramolecular Condensation: Facile Synthesis of
 Indenones and Indanones
;
_journal_name_full 'RSC Adv.'
_journal_paper_doi 10.1039/C5RA12234A
_journal_year 2015
_chemical_formula_moiety 'C14 H16 O3'
_chemical_formula_sum 'C14 H16 O3'
_chemical_formula_weight 232.28
_chemical_melting_point 396.0(10)
_chemical_name_systematic (E)-5,6-dimethoxy-3-propylidene-2,3-dihydro-1H-inden-1-one
_space_group_crystal_system monoclinic
_space_group_IT_number 14
_space_group_name_Hall '-P 2ybc'
_space_group_name_H-M_alt 'P 1 21/c 1'
_symmetry_Int_Tables_number 14
_symmetry_space_group_name_Hall '-P 2ybc'
_symmetry_space_group_name_H-M 'P 1 21/c 1'
_atom_sites_solution_primary direct
_audit_creation_date 2015-06-22
_audit_creation_method
;
Olex2 1.2
(compiled 2015.01.26 svn.r3150 for OlexSys, GUI svn.r4998)
;
_audit_update_record
;
2015-06-23 deposited with the CCDC.
2015-08-10 downloaded from the CCDC.
;
_cell_angle_alpha 90
_cell_angle_beta 103.799(8)
_cell_angle_gamma 90
_cell_formula_units_Z 4
_cell_length_a 9.4655(6)
_cell_length_b 15.5172(9)
_cell_length_c 8.5918(7)
_cell_measurement_reflns_used 1496
_cell_measurement_temperature 298
_cell_measurement_theta_max 70.9245
_cell_measurement_theta_min 4.8068
_cell_volume 1225.53(15)
_computing_cell_refinement
;
CrysAlisPro, Agilent Technologies,
Version 1.171.35.19 (release 27-10-2011 CrysAlis171 .NET)
(compiled Oct 27 2011,15:02:11)
;
_computing_data_collection
;
CrysAlisPro, Agilent Technologies,
Version 1.171.35.19 (release 27-10-2011 CrysAlis171 .NET)
(compiled Oct 27 2011,15:02:11)
;
_computing_data_reduction
;
CrysAlisPro, Agilent Technologies,
Version 1.171.35.19 (release 27-10-2011 CrysAlis171 .NET)
(compiled Oct 27 2011,15:02:11)
;
_computing_molecular_graphics 'Olex2 (Dolomanov et al., 2009)'
_computing_publication_material 'Olex2 (Dolomanov et al., 2009)'
_computing_structure_refinement 'olex2.refine (Bourhis et al., 2015)'
_computing_structure_solution 'ShelXS (Sheldrick, 2008)'
_diffrn_ambient_temperature 298
_diffrn_detector_area_resol_mean 16.1293
_diffrn_measured_fraction_theta_full 0.9806
_diffrn_measured_fraction_theta_max 0.9806
_diffrn_measurement_details
;
  1 omega   20.00   47.00   1.0000    1.5000
omega____ theta____ kappa____ phi______ frames
    -        0.0000   77.0000 -120.0000 27

  2 omega  -39.00  -13.00   1.0000    3.3900
omega____ theta____ kappa____ phi______ frames
    -      -42.5000  -77.0000 -120.0000 26

  3 omega  -95.00   -2.00   1.0000    3.3900
omega____ theta____ kappa____ phi______ frames
    -      -42.5000  125.0000   60.0000 93

  4 omega  -51.00  -24.00   1.0000    3.3900
omega____ theta____ kappa____ phi______ frames
    -      -42.5000   50.0000   30.0000 27

  5 omega  -19.00   24.00   1.0000    3.3900
omega____ theta____ kappa____ phi______ frames
    -      -42.5000   50.0000   30.0000 43

  6 omega -109.00  -83.00   1.0000    3.3900
omega____ theta____ kappa____ phi______ frames
    -      -42.5000  -77.0000 -120.0000 26

  7 omega   33.00  124.00   1.0000    3.3900
omega____ theta____ kappa____ phi______ frames
    -       54.8681   57.0000  -90.0000 91

  8 omega   68.00  129.00   1.0000    3.3900
omega____ theta____ kappa____ phi______ frames
    -      109.7362  -63.0000 -180.0000 61

  9 omega   64.00   91.00   1.0000    3.3900
omega____ theta____ kappa____ phi______ frames
    -      109.7362  -25.0000  120.0000 27

 10 omega   38.00   93.00   1.0000    3.3900
omega____ theta____ kappa____ phi______ frames
    -      109.7362  -38.0000  -60.0000 55

 11 omega   38.00   91.00   1.0000    3.3900
omega____ theta____ kappa____ phi______ frames
    -      109.7362  -25.0000 -120.0000 53

 12 omega   66.00   93.00   1.0000    3.3900
omega____ theta____ kappa____ phi______ frames
    -      109.7362  -25.0000   30.0000 27

 13 omega   42.00  115.00   1.0000    3.3900
omega____ theta____ kappa____ phi______ frames
    -      109.7362 -111.0000 -180.0000 73

 14 omega   50.00   84.00   1.0000    3.3900
omega____ theta____ kappa____ phi______ frames
    -      109.7362  -38.0000   30.0000 34

 15 omega   45.00   94.00   1.0000    3.3900
omega____ theta____ kappa____ phi______ frames
    -      109.7362  -50.0000    0.0000 49

 16 omega  118.00  148.00   1.0000    3.3900
omega____ theta____ kappa____ phi______ frames
    -      109.7362  178.0000   30.0000 30

 17 omega   48.00  102.00   1.0000    3.3900
omega____ theta____ kappa____ phi______ frames
    -      109.7362  -50.0000  120.0000 54

 18 omega   41.00   89.00   1.0000    3.3900
omega____ theta____ kappa____ phi______ frames
    -      109.7362  -38.0000 -180.0000 48
;
_diffrn_measurement_device_type 'SuperNova, Dual, Cu at zero, Eos'
_diffrn_measurement_method '\w scans'
_diffrn_orient_matrix_UB_11 0.0319403000
_diffrn_orient_matrix_UB_12 0.0760356000
_diffrn_orient_matrix_UB_13 -0.1018986000
_diffrn_orient_matrix_UB_21 -0.1088682000
_diffrn_orient_matrix_UB_22 0.0563196000
_diffrn_orient_matrix_UB_23 0.0622728000
_diffrn_orient_matrix_UB_31 0.1231696000
_diffrn_orient_matrix_UB_32 0.0300644000
_diffrn_orient_matrix_UB_33 0.1408846000
_diffrn_radiation_monochromator mirror
_diffrn_radiation_type 'Cu K\a'
_diffrn_radiation_wavelength 1.54184
_diffrn_reflns_av_R_equivalents 0.0253
_diffrn_reflns_av_unetI/netI 0.0333
_diffrn_reflns_limit_h_max 11
_diffrn_reflns_limit_h_min -8
_diffrn_reflns_limit_k_max 18
_diffrn_reflns_limit_k_min -16
_diffrn_reflns_limit_l_max 10
_diffrn_reflns_limit_l_min -7
_diffrn_reflns_number 4389
_diffrn_reflns_theta_full 71.0624
_diffrn_reflns_theta_max 71.06
_diffrn_reflns_theta_min 4.81
_diffrn_source 'SuperNova (Cu) X-ray Source'
_diffrn_source_current n/a
_diffrn_source_voltage n/a
_exptl_absorpt_coefficient_mu 0.712
_exptl_absorpt_correction_T_max 1.00000
_exptl_absorpt_correction_T_min 0.68983
_exptl_absorpt_correction_type multi-scan
_exptl_absorpt_process_details
;
CrysAlisPro, Agilent Technologies,
Version 1.171.35.19 (release 27-10-2011 CrysAlis171 .NET)
(compiled Oct 27 2011,15:02:11)
Empirical absorption correction using spherical harmonics,
 implemented in SCALE3 ABSPACK scaling algorithm.
;
_exptl_crystal_colour colourless
_exptl_crystal_colour_primary colourless
_exptl_crystal_density_diffrn 1.2588
_exptl_crystal_description block
_exptl_crystal_F_000 497.6500
_exptl_crystal_recrystallization_method 'Re-crystallisation from solvent: dichloromethane and hexane'
_exptl_crystal_size_max 0.18
_exptl_crystal_size_mid 0.14
_exptl_crystal_size_min 0.1
_refine_diff_density_max 0.1557
_refine_diff_density_min -0.2049
_refine_diff_density_rms 0.0436
_refine_ls_d_res_high 0.8150
_refine_ls_d_res_low 9.1923
_refine_ls_goodness_of_fit_ref 1.0820
_refine_ls_hydrogen_treatment mixed
_refine_ls_matrix_type full
_refine_ls_number_constraints 21
_refine_ls_number_parameters 164
_refine_ls_number_reflns 2330
_refine_ls_number_restraints 0
_refine_ls_restrained_S_all 1.0820
_refine_ls_R_factor_all 0.0689
_refine_ls_R_factor_gt 0.0545
_refine_ls_shift/su_max 0.0000
_refine_ls_shift/su_mean 0.0000
_refine_ls_structure_factor_coef Fsqd
_refine_ls_weighting_details 'w=1/[\s^2^(Fo^2^)+(0.0941P)^2^+0.0616P] where P=(Fo^2^+2Fc^2^)/3'
_refine_ls_weighting_scheme calc
_refine_ls_wR_factor_gt 0.1498
_refine_ls_wR_factor_ref 0.1759
_reflns_Friedel_coverage 0.0
_reflns_limit_h_max 11
_reflns_limit_h_min -11
_reflns_limit_k_max 18
_reflns_limit_k_min 0
_reflns_limit_l_max 10
_reflns_limit_l_min 0
_reflns_number_gt 1756
_reflns_number_total 2330
_reflns_threshold_expression I>=2u(I)
_cod_data_source_file c5ra12234a2.cif
_cod_data_source_block exp_3546-9-217
_cod_depositor_comments
;
The following automatic conversions were performed:

'_chemical_melting_point' value '395-397' was changed to '396.0(10)'
- the average value was taken and precision was estimated.

Automatic conversion script
Id: cif_fix_values 3271 2015-04-21 07:52:19Z andrius 
;
_cod_original_cell_volume 1225.52(15)
_cod_database_code 7221768
_chemical_oxdiff_formula 'C13 H12 O3'
_reflns_odcompleteness_completeness 99.87
_reflns_odcompleteness_iscentric 1
_reflns_odcompleteness_theta 66.97
_olex2_refinement_description
;
1. Fixed Uiso
 At 1.2 times of:
  All C(H) groups, All C(H,H) groups
 At 1.5 times of:
  All C(H,H,H) groups
2.a Secondary CH2 refined with riding coordinates:
 C13(H13a,H13b)
2.b Aromatic/amide H refined with riding coordinates:
 C6(H6), C12(H12), C3(H3)
2.c Idealised Me refined as rotating group:
 C10(H10a,H10b,H10c), C11(H11a,H11b,H11c), C14(H14a,H14b,H14c)
;
_olex2_date_sample_data_collection 2014-05-07
_olex2_submission_special_instructions 'No special instructions were received'

loop_
_space_group_symop_id
_space_group_symop_operation_xyz
1 x,y,z
2 -x,y+1/2,-z+1/2
3 -x,-y,-z
4 x,-y-1/2,z-1/2

loop_
_atom_site_label
_atom_site_type_symbol
_atom_site_fract_x
_atom_site_fract_y
_atom_site_fract_z
_atom_site_U_iso_or_equiv
_atom_site_adp_type
_atom_site_occupancy
_atom_site_refinement_flags_posn
O1 O 0.49243(18) 0.67341(10) -0.2560(2) 0.0809(5) Uani 1.000000 .
O2 O 0.90634(14) 0.48659(9) 0.15187(18) 0.0662(4) Uani 1.000000 .
O3 O 0.81545(15) 0.33388(9) 0.08400(18) 0.0694(5) Uani 1.000000 .
C1 C 0.4819(2) 0.59504(13) -0.2637(2) 0.0615(5) Uani 1.000000 .
C2 C 0.58082(19) 0.53280(12) -0.1653(2) 0.0540(4) Uani 1.000000 .
C3 C 0.7052(2) 0.54976(11) -0.0459(2) 0.0562(5) Uani 1.000000 .
H3 H 0.7356(2) 0.60606(11) -0.0200(2) 0.0674(6) Uiso 1.000000 R
C4 C 0.78192(19) 0.48109(11) 0.0330(2) 0.0553(5) Uani 1.000000 .
C5 C 0.73163(19) 0.39558(11) -0.0062(2) 0.0548(5) Uani 1.000000 .
C6 C 0.60914(18) 0.37927(12) -0.1262(2) 0.0541(5) Uani 1.000000 .
H6 H 0.57805(18) 0.32311(12) -0.1523(2) 0.0649(5) Uiso 1.000000 R
C7 C 0.53291(18) 0.44957(11) -0.2075(2) 0.0521(5) Uani 1.000000 .
C8 C 0.40079(19) 0.45075(12) -0.3386(2) 0.0549(5) Uani 1.000000 .
C9 C 0.3632(2) 0.54428(13) -0.3760(3) 0.0624(5) Uani 1.000000 .
H9a H 0.268(2) 0.5590(13) -0.352(3) 0.075(6) Uiso 1.000000 .
H9b H 0.364(3) 0.5584(15) -0.492(3) 0.087(7) Uiso 1.000000 .
C10 C 0.9657(2) 0.57098(14) 0.1882(3) 0.0718(6) Uani 1.000000 .
H10a H 0.9873(17) 0.5957(4) 0.0941(6) 0.1077(9) Uiso 1.000000 GR
H10b H 0.8964(8) 0.6066(3) 0.223(2) 0.1077(9) Uiso 1.000000 GR
H10c H 1.0534(10) 0.56730(18) 0.2716(14) 0.1077(9) Uiso 1.000000 GR
C11 C 0.7704(2) 0.24653(13) 0.0548(3) 0.0784(7) Uani 1.000000 .
H11a H 0.7691(19) 0.2317(4) -0.0540(7) 0.1176(11) Uiso 1.000000 GR
H11b H 0.8370(11) 0.20948(16) 0.1263(15) 0.1176(11) Uiso 1.000000 GR
H11c H 0.6746(8) 0.2396(3) 0.072(2) 0.1176(11) Uiso 1.000000 GR
C12 C 0.3303(2) 0.38265(14) -0.4131(2) 0.0635(5) Uani 1.000000 .
H12 H 0.3654(2) 0.32827(14) -0.3782(2) 0.0762(6) Uiso 1.000000 R
C13 C 0.1977(2) 0.38762(16) -0.5496(3) 0.0758(6) Uani 1.000000 .
H13a H 0.1208(2) 0.41642(16) -0.5128(3) 0.0910(8) Uiso 1.000000 R
H13b H 0.2203(2) 0.42260(16) -0.6341(3) 0.0910(8) Uiso 1.000000 R
C14 C 0.1439(4) 0.3032(2) -0.6170(4) 0.1317(15) Uani 1.000000 .
H14a H 0.060(2) 0.3113(2) -0.704(2) 0.198(2) Uiso 1.000000 GR
H14b H 0.2185(12) 0.2746(9) -0.656(3) 0.198(2) Uiso 1.000000 GR
H14c H 0.118(3) 0.2687(7) -0.5352(11) 0.198(2) Uiso 1.000000 GR

loop_
_atom_site_aniso_label
_atom_site_aniso_U_11
_atom_site_aniso_U_22
_atom_site_aniso_U_33
_atom_site_aniso_U_12
_atom_site_aniso_U_13
_atom_site_aniso_U_23
O1 0.0901(11) 0.0451(8) 0.0968(12) 0.0077(7) 0.0014(9) 0.0070(7)
O2 0.0590(7) 0.0485(8) 0.0796(9) -0.0043(6) -0.0064(6) -0.0031(6)
O3 0.0649(8) 0.0425(7) 0.0852(10) 0.0019(5) -0.0131(7) 0.0026(6)
C1 0.0645(11) 0.0494(11) 0.0686(12) 0.0072(8) 0.0118(9) 0.0049(8)
C2 0.0563(9) 0.0449(9) 0.0595(10) 0.0034(7) 0.0110(8) 0.0014(8)
C3 0.0598(10) 0.0398(9) 0.0675(11) -0.0020(7) 0.0125(9) -0.0021(8)
C4 0.0524(9) 0.0491(10) 0.0616(11) -0.0008(7) 0.0081(8) -0.0018(8)
C5 0.0533(9) 0.0427(9) 0.0648(11) 0.0045(7) 0.0073(8) 0.0037(8)
C6 0.0536(9) 0.0416(9) 0.0630(11) 0.0005(7) 0.0058(8) -0.0008(7)
C7 0.0508(9) 0.0473(10) 0.0563(10) 0.0023(7) 0.0090(8) -0.0008(7)
C8 0.0542(9) 0.0507(10) 0.0571(10) 0.0042(7) 0.0079(8) 0.0036(8)
C9 0.0623(11) 0.0541(11) 0.0665(13) 0.0059(9) 0.0068(9) 0.0074(9)
C10 0.0645(11) 0.0525(11) 0.0907(15) -0.0095(9) 0.0033(11) -0.0119(10)
C11 0.0823(14) 0.0402(10) 0.0953(16) 0.0031(9) -0.0131(12) 0.0041(10)
C12 0.0607(11) 0.0573(11) 0.0660(12) 0.0036(8) 0.0021(9) 0.0009(9)
C13 0.0686(12) 0.0772(15) 0.0715(13) -0.0036(11) -0.0036(10) 0.0008(11)
C14 0.117(2) 0.085(2) 0.149(3) -0.0162(17) -0.055(2) -0.0129(19)

loop_
_atom_type_symbol
_atom_type_scat_dispersion_real
_atom_type_scat_dispersion_imag
_atom_type_scat_Cromer_Mann_a1
_atom_type_scat_Cromer_Mann_a2
_atom_type_scat_Cromer_Mann_a3
_atom_type_scat_Cromer_Mann_a4
_atom_type_scat_Cromer_Mann_b1
_atom_type_scat_Cromer_Mann_b2
_atom_type_scat_Cromer_Mann_b3
_atom_type_scat_Cromer_Mann_b4
_atom_type_scat_Cromer_Mann_c
_atom_type_scat_source
_atom_type_scat_dispersion_source
H 0.00000 0.00000 0.49300 0.32291 0.14019 0.04081 10.51090 26.12570 3.14236 57.79970 0.0030380000826 'International Tables Volume C Table 6.1.1.4 (pp. 500-502)' 'Henke, Gullikson and Davis, At. Data and Nucl. Data Tables, 1993, 54, 2'
C 0.01920 0.00962 2.31000 1.02000 1.58860 0.86500 20.84390 10.20750 0.56870 51.65120 0.215599998832 'International Tables Volume C Table 6.1.1.4 (pp. 500-502)' 'Henke, Gullikson and Davis, At. Data and Nucl. Data Tables, 1993, 54, 2'
O 0.05239 0.03377 3.04850 2.28680 1.54630 0.86700 13.27710 5.70110 0.32390 32.90890 0.250800013542 'International Tables Volume C Table 6.1.1.4 (pp. 500-502)' 'Henke, Gullikson and Davis, At. Data and Nucl. Data Tables, 1993, 54, 2'

loop_
_geom_angle_atom_site_label_1
_geom_angle_atom_site_label_2
_geom_angle_atom_site_label_3
_geom_angle
C10 O2 C4 116.41(15)
C11 O3 C5 117.33(15)
C2 C1 O1 126.34(19)
C9 C1 O1 126.23(18)
C9 C1 C2 107.43(17)
C3 C2 C1 127.84(18)
C7 C2 C1 109.79(17)
C7 C2 C3 122.37(17)
C4 C3 C2 118.17(17)
C3 C4 O2 125.50(17)
C5 C4 O2 114.55(15)
C5 C4 C3 119.94(17)
C4 C5 O3 113.86(16)
C6 C5 O3 124.65(17)
C6 C5 C4 121.49(16)
C7 C6 C5 118.14(16)
C6 C7 C2 119.84(16)
C8 C7 C2 110.72(15)
C8 C7 C6 129.44(16)
C9 C8 C7 106.81(16)
C12 C8 C7 126.63(18)
C12 C8 C9 126.54(17)
C8 C9 C1 105.22(16)
C13 C12 C8 124.4(2)
C14 C13 C12 114.1(2)

loop_
_geom_bond_atom_site_label_1
_geom_bond_atom_site_label_2
_geom_bond_distance
O1 C1 1.221(2)
O2 C4 1.365(2)
O2 C10 1.430(2)
O3 C5 1.361(2)
O3 C11 1.425(2)
C1 C2 1.465(3)
C1 C9 1.515(3)
C2 C3 1.390(3)
C2 C7 1.388(2)
C3 C4 1.374(2)
C4 C5 1.423(2)
C5 C6 1.379(2)
C6 C7 1.399(2)
C7 C8 1.470(2)
C8 C9 1.511(3)
C8 C12 1.330(3)
C12 C13 1.501(3)
C13 C14 1.473(3)
